data_4077762
loop_
_publ_author_name
'Fandos, Rosa'
'Hern\'andez, Carolina'
'Otero, Antonio'
'Rodr\'iguez, Ana'
'Ruiz, Maria Jos\'e'
'Garc\'ia Fierro, Jos\'e Luis'
'Terreros, Pilar'

_publ_section_title
;
 Rhodium and Iridium Hydroxide Complexes [M(\m-OH)(COD)]2(M = Rh, Ir) as
 Versatile Precursors of Homo and Early&#x2212;Late Heterobimetallic
 Compounds. X-ray Crystal Structures of Cp*Ta(\m3-O)4[Rh(COD)]4(Cp* =
 \h5-C5Me5) and [Ir(2-O-3-CN-4,6-Me2-C5HN)(COD)]2
;
_journal_issue 14
_journal_name_full Organometallics
_journal_page_first 2718
_journal_paper_doi 10.1021/om990065e
_journal_volume 18
_journal_year 1999
_chemical_formula_sum 'C32 H38 Ir2 N4 O2'
_chemical_formula_weight 895.06
_chemical_name_systematic
; 
 ? 
;
_space_group_IT_number 2
_symmetry_cell_setting triclinic
_symmetry_space_group_name_Hall '-P 1'
_symmetry_space_group_name_H-M 'P -1'
_atom_sites_solution_hydrogens geom
_atom_sites_solution_primary direct
_atom_sites_solution_secondary difmap
_audit_creation_method SHELXL-97
_cell_angle_alpha 80.76(5)
_cell_angle_beta 70.11(4)
_cell_angle_gamma 61.37(2)
_cell_formula_units_Z 2
_cell_length_a 10.561(4)
_cell_length_b 10.988(3)
_cell_length_c 15.450(10)
_cell_measurement_reflns_used 2
_cell_measurement_temperature 293(2)
_cell_measurement_theta_max 28
_cell_measurement_theta_min 2
_cell_volume 1479.8(13)
_computing_cell_refinement 'MACH3 (Nonius)'
_computing_data_collection 'MACH3 (Nonius)'
_computing_data_reduction 'XRAY80 (Stewart,1976)'
_computing_structure_refinement 'SHELXL-97 (Sheldrick, 1997)'
_computing_structure_solution 'SIR92 (Altomare, 1994)'
_diffrn_ambient_temperature 293(2)
_diffrn_measured_fraction_theta_full 0.998
_diffrn_measured_fraction_theta_max 0.998
_diffrn_measurement_device_type 'four circle diffractometer, Nonius-MAch3'
_diffrn_measurement_method '\w/2\q scans'
_diffrn_radiation_monochromator graphite
_diffrn_radiation_source 'fine-focus sealed tube'
_diffrn_radiation_type MoK\a
_diffrn_radiation_wavelength 0.71070
_diffrn_reflns_av_R_equivalents 0.0000
_diffrn_reflns_av_sigmaI/netI 0.0422
_diffrn_reflns_limit_h_max 13
_diffrn_reflns_limit_h_min 0
_diffrn_reflns_limit_k_max 14
_diffrn_reflns_limit_k_min -12
_diffrn_reflns_limit_l_max 20
_diffrn_reflns_limit_l_min -19
_diffrn_reflns_number 7134
_diffrn_reflns_theta_full 28.00
_diffrn_reflns_theta_max 28.00
_diffrn_reflns_theta_min 2.11
_diffrn_standards_decay_% 0
_diffrn_standards_interval_time 60
_diffrn_standards_number 2
_exptl_absorpt_coefficient_mu 9.020
_exptl_absorpt_correction_T_max 1.000
_exptl_absorpt_correction_T_min 0.473
_exptl_absorpt_correction_type psi-scan
_exptl_crystal_colour red
_exptl_crystal_density_diffrn 2.009
_exptl_crystal_density_method 'not measured'
_exptl_crystal_description prism
_exptl_crystal_F_000 856
_exptl_crystal_size_max 0.25
_exptl_crystal_size_mid 0.2
_exptl_crystal_size_min 0.1
_refine_diff_density_max 1.510
_refine_diff_density_min -4.766
_refine_diff_density_rms 0.228
_refine_ls_extinction_method none
_refine_ls_goodness_of_fit_ref 1.025
_refine_ls_hydrogen_treatment mixed
_refine_ls_matrix_type full
_refine_ls_number_parameters 361
_refine_ls_number_reflns 7134
_refine_ls_number_restraints 0
_refine_ls_restrained_S_all 1.025
_refine_ls_R_factor_all 0.0663
_refine_ls_R_factor_gt 0.0417
_refine_ls_shift/su_max 0.001
_refine_ls_shift/su_mean 0.000
_refine_ls_structure_factor_coef Fsqd
_refine_ls_weighting_details 'calc w=1/[\s^2^(Fo^2^)+(0.0725P)^2^+0.0000P] where P=(Fo^2^+2Fc^2^)/3'
_refine_ls_weighting_scheme calc
_refine_ls_wR_factor_gt 0.0962
_refine_ls_wR_factor_ref 0.1221
_reflns_number_gt 5096
_reflns_number_total 7134
_reflns_threshold_expression >2sigma(I)
_cod_data_source_file om990065e.cif
_cod_data_source_block 8
_cod_original_cell_volume 1479.8(12)
_cod_original_sg_symbol_H-M P-1
_cod_database_code 4077762

loop_
_symmetry_equiv_pos_as_xyz
'x, y, z'
'-x, -y, -z'

loop_
_atom_site_label
_atom_site_type_symbol
_atom_site_fract_x
_atom_site_fract_y
_atom_site_fract_z
_atom_site_U_iso_or_equiv
_atom_site_adp_type
_atom_site_occupancy
_atom_site_symmetry_multiplicity
_atom_site_calc_flag
Ir1 Ir 0.23772(3) 0.21179(3) 0.35327(2) 0.03758(11) Uani 1 1 d
Ir2 Ir 0.30274(3) 0.28824(3) 0.14676(2) 0.03766(11) Uani 1 1 d
O3 O 0.4334(6) 0.0439(5) 0.2816(4) 0.0383(12) Uani 1 1 d
O4 O 0.2595(6) 0.4551(5) 0.2187(4) 0.0389(13) Uani 1 1 d
C1 C 0.1756(10) 0.0637(9) 0.4338(7) 0.050(2) Uani 1 1 d
H1 H 0.2775 -0.0001 0.4148 0.060 Uiso 1 1 calc
C2 C 0.1018(10) 0.1137(10) 0.3674(8) 0.051(2) Uani 1 1 d
H2 H 0.1578 0.0859 0.3066 0.061 Uiso 1 1 calc
C3 C -0.0662(11) 0.2117(12) 0.3889(10) 0.071(3) Uani 1 1 d
H3A H -0.1188 0.1915 0.4500 0.086 Uiso 1 1 calc
H3B H -0.1046 0.1958 0.3453 0.086 Uiso 1 1 calc
C4 C -0.1006(11) 0.3640(12) 0.3848(9) 0.066(3) Uani 1 1 d
H4A H -0.1186 0.4027 0.3266 0.080 Uiso 1 1 calc
H4B H -0.1926 0.4144 0.4337 0.080 Uiso 1 1 calc
C5 C 0.0255(9) 0.3850(9) 0.3942(7) 0.048(2) Uani 1 1 d
H5 H 0.0675 0.4323 0.3479 0.057 Uiso 1 1 calc
C6 C 0.0815(10) 0.3371(9) 0.4691(7) 0.050(2) Uani 1 1 d
H6 H 0.1604 0.3527 0.4697 0.060 Uiso 1 1 calc
C7 C 0.0204(11) 0.2603(11) 0.5505(7) 0.059(3) Uani 1 1 d
H7A H -0.0865 0.2928 0.5602 0.071 Uiso 1 1 calc
H7B H 0.0317 0.2795 0.6058 0.071 Uiso 1 1 calc
C8 C 0.1073(13) 0.1024(12) 0.5317(8) 0.068(3) Uani 1 1 d
H8A H 0.1868 0.0614 0.5609 0.081 Uiso 1 1 calc
H8B H 0.0382 0.0628 0.5605 0.081 Uiso 1 1 calc
C9 C 0.0339(13) 0.2877(12) 0.1133(10) 0.072(3) Uani 1 1 d
H9A H -0.0631 0.3034 0.1576 0.086 Uiso 1 1 calc
H9B H 0.0201 0.3086 0.0527 0.086 Uiso 1 1 calc
C10 C 0.0816(11) 0.3874(10) 0.1339(8) 0.056(3) Uani 1 1 d
H10 H 0.0490 0.4164 0.1943 0.068 Uiso 1 1 calc
C11 C 0.1723(11) 0.4376(9) 0.0659(7) 0.047(2) Uani 1 1 d
H11 H 0.1909 0.5027 0.0839 0.057 Uiso 1 1 calc
C12 C 0.2424(13) 0.3950(11) -0.0341(7) 0.063(3) Uani 1 1 d
H12A H 0.3099 0.4359 -0.0644 0.075 Uiso 1 1 calc
H12B H 0.1628 0.4321 -0.0630 0.075 Uiso 1 1 calc
C13 C 0.3309(13) 0.2384(11) -0.0488(8) 0.059(3) Uani 1 1 d
H13A H 0.2663 0.2053 -0.0582 0.071 Uiso 1 1 calc
H13B H 0.4166 0.2181 -0.1041 0.071 Uiso 1 1 calc
C14 C 0.3878(11) 0.1612(9) 0.0311(8) 0.051(2) Uani 1 1 d
H14 H 0.4830 0.1444 0.0308 0.062 Uiso 1 1 calc
C15 C 0.3029(11) 0.1147(9) 0.1046(8) 0.051(2) Uani 1 1 d
H15 H 0.3460 0.0662 0.1507 0.061 Uiso 1 1 calc
C16 C 0.1448(15) 0.1364(11) 0.1159(10) 0.070(3) Uani 1 1 d
H16A H 0.1494 0.0874 0.0671 0.084 Uiso 1 1 calc
H16B H 0.1086 0.0971 0.1741 0.084 Uiso 1 1 calc
N5 N 0.5228(7) 0.1680(7) 0.1648(5) 0.0367(15) Uani 1 1 d
N6 N 0.7452(10) -0.2571(9) 0.3232(8) 0.069(3) Uani 1 1 d
C21 C 0.5481(8) 0.0582(8) 0.2245(6) 0.0345(16) Uani 1 1 d
C22 C 0.6422(9) 0.1899(9) 0.1097(6) 0.0414(19) Uani 1 1 d
C23 C 0.7882(9) 0.0965(10) 0.1094(7) 0.049(2) Uani 1 1 d
H23 H 0.8677 0.1145 0.0727 0.058 Uiso 1 1 calc
C24 C 0.8196(9) -0.0236(10) 0.1622(7) 0.048(2) Uani 1 1 d
C25 C 0.6957(9) -0.0416(8) 0.2199(6) 0.0384(17) Uani 1 1 d
C26 C 0.7192(9) -0.1600(9) 0.2784(7) 0.044(2) Uani 1 1 d
C27 C 0.9792(12) -0.1287(13) 0.1583(10) 0.079(4) Uani 1 1 d
H27A H 0.9776 -0.2047 0.1983 0.119 Uiso 1 1 calc
H27B H 1.0261 -0.0861 0.1778 0.119 Uiso 1 1 calc
H27C H 1.0358 -0.1621 0.0964 0.119 Uiso 1 1 calc
C28 C 0.6098(11) 0.3168(11) 0.0526(8) 0.057(3) Uani 1 1 d
H28A H 0.5026 0.3687 0.0625 0.086 Uiso 1 1 calc
H28B H 0.6604 0.2915 -0.0111 0.086 Uiso 1 1 calc
H28C H 0.6453 0.3725 0.0696 0.086 Uiso 1 1 calc
N7 N 0.3556(7) 0.3324(6) 0.3339(5) 0.0349(14) Uani 1 1 d
N8 N 0.3113(11) 0.7575(10) 0.1773(7) 0.069(3) Uani 1 1 d
C31 C 0.3282(8) 0.4417(8) 0.2764(6) 0.0347(16) Uani 1 1 d
C32 C 0.3741(9) 0.5411(8) 0.2804(6) 0.0401(18) Uani 1 1 d
C33 C 0.4600(10) 0.5219(10) 0.3379(6) 0.046(2) Uani 1 1 d
C34 C 0.4951(11) 0.4040(10) 0.3902(7) 0.051(2) Uani 1 1 d
H34 H 0.5555 0.3863 0.4272 0.061 Uiso 1 1 calc
C35 C 0.4421(10) 0.3099(9) 0.3892(6) 0.0424(19) Uani 1 1 d
C36 C 0.3369(10) 0.6593(9) 0.2214(7) 0.047(2) Uani 1 1 d
C37 C 0.5065(17) 0.6307(13) 0.3402(10) 0.082(4) Uani 1 1 d
H37A H 0.4685 0.7045 0.2990 0.123 Uiso 1 1 calc
H37B H 0.6150 0.5903 0.3216 0.123 Uiso 1 1 calc
H37C H 0.4657 0.6668 0.4016 0.123 Uiso 1 1 calc
C38 C 0.4780(12) 0.1838(10) 0.4493(8) 0.058(3) Uani 1 1 d
H38A H 0.4329 0.1309 0.4401 0.087 Uiso 1 1 calc
H38B H 0.4383 0.2117 0.5126 0.087 Uiso 1 1 calc
H38C H 0.5858 0.1279 0.4336 0.087 Uiso 1 1 calc

loop_
_atom_site_aniso_label
_atom_site_aniso_U_11
_atom_site_aniso_U_22
_atom_site_aniso_U_33
_atom_site_aniso_U_23
_atom_site_aniso_U_13
_atom_site_aniso_U_12
Ir1 0.03345(16) 0.03399(16) 0.0403(2) -0.00039(13) -0.00438(13) -0.01596(12)
Ir2 0.04066(17) 0.03371(16) 0.0414(2) -0.00078(13) -0.02039(15) -0.01362(12)
O3 0.033(3) 0.036(3) 0.039(4) -0.003(2) -0.006(2) -0.014(2)
O4 0.038(3) 0.033(3) 0.045(4) 0.001(2) -0.018(3) -0.013(2)
C1 0.046(4) 0.037(4) 0.053(6) -0.001(4) 0.007(4) -0.023(4)
C2 0.043(4) 0.054(5) 0.061(7) 0.011(5) -0.014(4) -0.030(4)
C3 0.045(5) 0.075(7) 0.091(10) 0.001(7) -0.011(6) -0.031(5)
C4 0.042(5) 0.068(7) 0.071(8) 0.009(6) -0.013(5) -0.017(5)
C5 0.038(4) 0.039(4) 0.053(6) 0.000(4) 0.001(4) -0.018(3)
C6 0.047(5) 0.043(5) 0.039(6) -0.008(4) 0.006(4) -0.015(4)
C7 0.048(5) 0.063(6) 0.043(6) -0.006(5) 0.002(4) -0.015(4)
C8 0.078(7) 0.064(6) 0.045(7) 0.006(5) -0.001(5) -0.035(6)
C9 0.067(7) 0.067(7) 0.103(11) -0.005(7) -0.044(7) -0.033(6)
C10 0.047(5) 0.046(5) 0.079(8) 0.005(5) -0.041(5) -0.010(4)
C11 0.058(5) 0.039(4) 0.045(6) 0.012(4) -0.036(5) -0.012(4)
C12 0.077(7) 0.065(6) 0.042(6) 0.001(5) -0.033(5) -0.019(5)
C13 0.071(6) 0.070(6) 0.045(6) -0.001(5) -0.024(5) -0.036(5)
C14 0.060(5) 0.039(4) 0.061(7) -0.006(4) -0.029(5) -0.019(4)
C15 0.061(5) 0.037(4) 0.063(7) -0.013(4) -0.029(5) -0.018(4)
C16 0.090(8) 0.061(6) 0.091(10) 0.006(6) -0.049(7) -0.046(6)
N5 0.034(3) 0.038(3) 0.032(4) 0.002(3) -0.008(3) -0.014(3)
N6 0.064(5) 0.063(5) 0.086(8) 0.029(5) -0.035(5) -0.036(4)
C21 0.033(3) 0.040(4) 0.028(4) 0.001(3) 0.000(3) -0.020(3)
C22 0.040(4) 0.054(5) 0.028(5) -0.001(4) -0.003(3) -0.024(4)
C23 0.033(4) 0.069(6) 0.035(5) 0.005(4) -0.001(4) -0.024(4)
C24 0.032(4) 0.060(5) 0.046(6) 0.002(4) -0.008(4) -0.020(4)
C25 0.034(4) 0.044(4) 0.034(5) 0.001(4) -0.011(3) -0.016(3)
C26 0.036(4) 0.045(4) 0.048(6) 0.005(4) -0.017(4) -0.015(3)
C27 0.042(5) 0.089(8) 0.098(11) 0.031(8) -0.028(6) -0.028(5)
C28 0.058(6) 0.065(6) 0.049(6) 0.021(5) -0.019(5) -0.033(5)
N7 0.036(3) 0.037(3) 0.032(4) 0.002(3) -0.008(3) -0.019(3)
N8 0.077(6) 0.065(6) 0.079(7) 0.029(5) -0.044(6) -0.038(5)
C31 0.034(3) 0.038(4) 0.034(5) 0.003(3) -0.014(3) -0.016(3)
C32 0.038(4) 0.041(4) 0.045(5) 0.002(4) -0.014(4) -0.020(3)
C33 0.054(5) 0.060(5) 0.033(5) 0.002(4) -0.015(4) -0.033(4)
C34 0.062(5) 0.065(6) 0.048(6) 0.007(5) -0.032(5) -0.037(5)
C35 0.049(4) 0.049(5) 0.032(5) 0.010(4) -0.014(4) -0.025(4)
C36 0.045(4) 0.052(5) 0.054(6) 0.000(4) -0.018(4) -0.028(4)
C37 0.124(11) 0.084(8) 0.095(10) 0.030(7) -0.077(9) -0.070(8)
C38 0.072(6) 0.056(6) 0.048(6) 0.015(5) -0.029(5) -0.029(5)

loop_
_atom_type_symbol
_atom_type_description
_atom_type_scat_dispersion_real
_atom_type_scat_dispersion_imag
_atom_type_scat_source
C C 0.0033 0.0016 'International Tables Vol C Tables 4.2.6.8 and 6.1.1.4'
H H 0.0000 0.0000 'International Tables Vol C Tables 4.2.6.8 and 6.1.1.4'
N N 0.0061 0.0033 'International Tables Vol C Tables 4.2.6.8 and 6.1.1.4'
O O 0.0106 0.0060 'International Tables Vol C Tables 4.2.6.8 and 6.1.1.4'
Ir Ir -1.4442 7.9887 'International Tables Vol C Tables 4.2.6.8 and 6.1.1.4'

loop_
_geom_angle_atom_site_label_1
_geom_angle_atom_site_label_2
_geom_angle_atom_site_label_3
_geom_angle
C1 Ir1 O3 86.4(3)
C1 Ir1 C6 81.8(4)
O3 Ir1 C6 156.0(3)
C1 Ir1 C5 97.4(3)
O3 Ir1 C5 165.0(3)
C6 Ir1 C5 38.7(4)
C1 Ir1 C2 38.3(4)
O3 Ir1 C2 92.6(3)
C6 Ir1 C2 91.0(4)
C5 Ir1 C2 81.8(4)
C1 Ir1 N7 147.1(4)
O3 Ir1 N7 92.0(2)
C6 Ir1 N7 86.8(3)
C5 Ir1 N7 92.6(3)
C2 Ir1 N7 173.3(3)
C1 Ir1 Ir2 134.7(3)
O3 Ir1 Ir2 72.64(17)
C6 Ir1 Ir2 129.7(3)
C5 Ir1 Ir2 94.8(3)
C2 Ir1 Ir2 101.7(3)
N7 Ir1 Ir2 74.98(19)
O4 Ir2 C14 156.5(3)
O4 Ir2 C15 164.9(3)
C14 Ir2 C15 38.3(4)
O4 Ir2 C10 92.2(3)
C14 Ir2 C10 91.8(4)
C15 Ir2 C10 81.7(4)
O4 Ir2 C11 86.4(3)
C14 Ir2 C11 82.3(4)
C15 Ir2 C11 97.0(4)
C10 Ir2 C11 38.6(4)
O4 Ir2 N5 92.1(2)
C14 Ir2 N5 86.2(3)
C15 Ir2 N5 93.1(3)
C10 Ir2 N5 173.7(3)
C11 Ir2 N5 146.6(3)
O4 Ir2 Ir1 72.47(17)
C14 Ir2 Ir1 129.3(3)
C15 Ir2 Ir1 95.2(3)
C10 Ir2 Ir1 101.2(3)
C11 Ir2 Ir1 134.5(3)
N5 Ir2 Ir1 75.6(2)
C21 O3 Ir1 122.0(5)
C31 O4 Ir2 122.6(5)
C2 C1 C8 125.9(9)
C2 C1 Ir1 71.0(5)
C8 C1 Ir1 111.6(7)
C1 C2 C3 123.1(10)
C1 C2 Ir1 70.7(5)
C3 C2 Ir1 114.4(7)
C2 C3 C4 112.6(9)
C5 C4 C3 113.3(8)
C6 C5 C4 123.1(9)
C6 C5 Ir1 71.1(5)
C4 C5 Ir1 113.1(6)
C5 C6 C7 123.6(9)
C5 C6 Ir1 70.2(5)
C7 C6 Ir1 114.4(6)
C6 C7 C8 110.2(8)
C1 C8 C7 114.7(9)
C16 C9 C10 114.5(8)
C11 C10 C9 122.9(11)
C11 C10 Ir2 70.8(5)
C9 C10 Ir2 113.4(6)
C10 C11 C12 125.5(9)
C10 C11 Ir2 70.7(5)
C12 C11 Ir2 110.7(6)
C11 C12 C13 113.7(9)
C14 C13 C12 113.0(8)
C15 C14 C13 122.2(9)
C15 C14 Ir2 70.9(6)
C13 C14 Ir2 113.5(6)
C14 C15 C16 125.1(9)
C14 C15 Ir2 70.9(5)
C16 C15 Ir2 112.8(6)
C9 C16 C15 112.5(8)
C22 N5 C21 119.3(7)
C22 N5 Ir2 120.4(6)
C21 N5 Ir2 119.8(5)
O3 C21 N5 119.1(7)
O3 C21 C25 120.4(7)
N5 C21 C25 120.3(7)
N5 C22 C23 120.3(8)
N5 C22 C28 118.1(8)
C23 C22 C28 121.6(8)
C22 C23 C24 122.0(8)
C23 C24 C25 116.7(8)
C23 C24 C27 121.9(8)
C25 C24 C27 121.4(9)
C21 C25 C24 120.8(8)
C21 C25 C26 119.4(7)
C24 C25 C26 119.8(7)
N6 C26 C25 176.8(10)
C31 N7 C35 119.9(7)
C31 N7 Ir1 119.8(5)
C35 N7 Ir1 119.6(5)
O4 C31 N7 119.7(7)
O4 C31 C32 120.3(7)
N7 C31 C32 120.0(7)
C33 C32 C31 120.8(8)
C33 C32 C36 120.6(8)
C31 C32 C36 118.6(8)
C34 C33 C32 117.2(8)
C34 C33 C37 123.7(9)
C32 C33 C37 119.1(9)
C33 C34 C35 121.4(8)
N7 C35 C34 120.3(8)
N7 C35 C38 119.2(8)
C34 C35 C38 120.5(8)
N8 C36 C32 175.2(10)

loop_
_geom_bond_atom_site_label_1
_geom_bond_atom_site_label_2
_geom_bond_distance
Ir1 C1 2.108(9)
Ir1 O3 2.084(5)
Ir1 C6 2.104(9)
Ir1 C5 2.093(8)
Ir1 C2 2.113(9)
Ir1 N7 2.143(6)
Ir1 Ir2 3.092(2)
Ir2 O4 2.077(5)
Ir2 C14 2.111(10)
Ir2 C15 2.111(8)
Ir2 C10 2.119(8)
Ir2 C11 2.121(8)
Ir2 N5 2.145(6)
O3 C21 1.296(9)
O4 C31 1.280(9)
C1 C2 1.385(14)
C1 C8 1.469(15)
C2 C3 1.517(13)
C3 C4 1.528(16)
C4 C5 1.512(14)
C5 C6 1.391(14)
C6 C7 1.529(14)
C7 C8 1.547(15)
C9 C16 1.511(16)
C9 C10 1.517(14)
C10 C11 1.401(15)
C11 C12 1.508(14)
C12 C13 1.525(15)
C13 C14 1.511(14)
C14 C15 1.384(15)
C15 C16 1.519(15)
N5 C22 1.366(10)
N5 C21 1.371(10)
N6 C26 1.141(12)
C21 C25 1.396(10)
C22 C23 1.382(12)
C22 C28 1.481(13)
C23 C24 1.392(13)
C24 C25 1.395(12)
C24 C27 1.505(13)
C25 C26 1.427(12)
N7 C31 1.348(10)
N7 C35 1.368(11)
N8 C36 1.145(12)
C31 C32 1.407(11)
C32 C33 1.402(12)
C32 C36 1.430(13)
C33 C34 1.369(13)
C33 C37 1.503(14)
C34 C35 1.396(12)
C35 C38 1.500(13)

loop_
_geom_contact_atom_site_label_1
_geom_contact_atom_site_label_2
_geom_contact_site_symmetry_2
_geom_contact_distance
C1 H3A 2_556 3.2727(100)
C1 H8B 2_556 3.1415(125)
C1 H38C 2_656 3.4677(109)
H1 H3A 2_556 3.3443(16)
H1 H37A 1_565 3.3078(20)
H1 H37C 1_565 3.2215(11)
H1 H38B 2_656 3.2303(15)
H1 H38C 2_656 2.9742(18)
C2 H8B 2_556 2.8499(121)
H2 H8B 2_556 3.2320(15)
C3 H8B 2_556 2.8881(136)
C3 H34 1_455 3.3769(107)
H3A C1 2_556 3.2727(100)
H3A H1 2_556 3.3443(16)
H3A C8 2_556 3.1432(140)
H3A H8A 2_556 3.2273(8)
H3A H8B 2_556 2.5166(8)
H3A H34 1_455 3.1730(13)
H3A H37C 2_566 3.3274(22)
H3B H8A 2_556 3.3195(13)
H3B H8B 2_556 2.8536(15)
H3B H34 1_455 3.0708(17)
H3B H38C 1_455 3.4761(15)
C4 H34 1_455 3.3558(129)
C4 H37B 1_455 3.1964(111)
H4A N6 1_465 3.2990(95)
H4A H34 1_455 3.3407(16)
H4A C37 1_455 3.4778(145)
H4A H37B 1_455 2.5907(10)
H4B H6 2_566 3.3630(13)
H4B C34 2_566 3.3631(87)
H4B H34 1_455 2.8563(10)
H4B H34 2_566 3.4591(23)
H4B H37B 1_455 2.9009(16)
H4B H37C 1_455 3.4842(14)
C5 C6 2_566 3.4921(158)
C5 H6 2_566 3.2088(98)
C5 H7B 2_566 3.4375(102)
H5 H6 2_566 3.3762(26)
H5 H7B 2_566 2.9457(11)
C6 C5 2_566 3.4921(158)
C6 C6 2_566 3.2804(136)
C6 H6 2_566 3.1758(81)
C6 C102 2_566 3.3162(105)
H6 H4B 2_566 3.3630(13)
H6 C5 2_566 3.2088(98)
H6 H5 2_566 3.3762(26)
H6 C6 2_566 3.1758(81)
H6 H6 2_566 3.3378(16)
H6 C102 2_566 3.1161(18)
H7A C31 2_566 3.4993(78)
H7A C32 2_566 3.1088(75)
H7A C33 2_566 3.3601(84)
H7A C36 2_566 3.4378(93)
H7B C5 2_566 3.4375(102)
H7B H5 2_566 2.9457(11)
H7B N6 2_656 2.8168(132)
H7B C26 2_656 3.3143(108)
H7B H27A 2_656 2.9861(20)
C8 H3A 2_556 3.1432(140)
C8 H38C 2_656 3.1753(115)
H8A H3A 2_556 3.2273(8)
H8A H3B 2_556 3.3195(13)
H8A N6 2_656 3.4553(137)
H8A C26 2_656 3.4493(124)
H8A C38 2_656 3.2298(99)
H8A H38C 2_656 2.3232(9)
H8B C1 2_556 3.1415(125)
H8B C2 2_556 2.8499(121)
H8B H2 2_556 3.2320(15)
H8B C3 2_556 2.8881(136)
H8B H3A 2_556 2.5166(8)
H8B H3B 2_556 2.8536(15)
H8B H8B 2_556 2.9941(13)
H8B C101 2_556 2.9184(9)
C9 H12B 2_565 2.9328(110)
C9 H23 1_455 3.3805(176)
H9A H12A 2_565 3.3388(17)
H9A H12B 2_565 2.9063(15)
H9A H23 1_455 3.0879(11)
H9A H28C 1_455 3.4903(15)
H9B C11 2_565 3.2752(93)
H9B H11 2_565 3.3303(19)
H9B C12 2_565 3.1569(97)
H9B H12A 2_565 3.2279(13)
H9B H12B 2_565 2.5574(9)
H9B H23 1_455 3.1576(8)
H9B H27C 2_655 3.3568(16)
C10 H12B 2_565 2.8487(111)
H10 H12B 2_565 3.2142(18)
C11 H9B 2_565 3.2752(93)
C11 H12B 2_565 3.1322(109)
C11 H28C 2_665 3.4860(108)
H11 H9B 2_565 3.3303(19)
H11 H27A 1_465 3.272(2)
H11 H27C 1_465 3.2426(11)
H11 H28B 2_665 3.1980(11)
H11 H28C 2_665 2.9888(16)
C12 H9B 2_565 3.1569(97)
C12 H28C 2_665 3.2010(152)
H12A H9A 2_565 3.3388(17)
H12A H9B 2_565 3.2279(13)
H12A C28 2_665 3.2577(144)
H12A H28C 2_665 2.3539(6)
H12A N8 2_665 3.4440(86)
H12A C36 2_665 3.4372(87)
H12B C9 2_565 2.9328(110)
H12B H9A 2_565 2.9063(15)
H12B H9B 2_565 2.5574(9)
H12B C10 2_565 2.8487(111)
H12B H10 2_565 3.2142(18)
H12B C11 2_565 3.1322(109)
H12B H12B 2_565 3.0499(20)
H12B C103 2_565 2.911(12)
H13A C24 2_655 3.3401(132)
H13A C25 2_655 3.1146(106)
H13A C26 2_655 3.4579(114)
H13B C15 2_655 3.4293(78)
H13B H15 2_655 2.9246(13)
H13B N8 2_665 2.8363(118)
H13B C36 2_665 3.3535(112)
H13B H37A 2_665 2.9895(19)
C14 C14 2_655 3.2537(118)
C14 H14 2_655 3.1314(101)
C14 C15 2_655 3.4847(115)
C14 H15 2_655 3.4905(95)
C14 C104 2_655 3.2997(83)
H14 C14 2_655 3.1314(101)
H14 H14 2_655 3.2795(12)
H14 C15 2_655 3.1807(94)
H14 H15 2_655 3.3340(25)
H14 H16A 2_655 3.4073(20)
H14 C104 2_655 3.0797(18)
C15 H13B 2_655 3.4293(78)
C15 C14 2_655 3.4847(115)
C15 H14 2_655 3.1807(94)
H15 H13B 2_655 2.9246(13)
H15 C14 2_655 3.4905(95)
H15 H14 2_655 3.3340(25)
C16 H23 1_455 3.3345(182)
C16 H27B 1_455 3.1369(156)
H16A H14 2_655 3.4073(20)
H16A C23 2_655 3.3498(119)
H16A H23 1_455 2.8159(11)
H16A H23 2_655 3.4367(17)
H16A C27 1_455 3.4852(155)
H16A H27B 1_455 2.8421(13)
H16A H27C 1_455 3.3983(9)
H16A H27C 2_655 3.4690(19)
H16B H23 1_455 3.3333(14)
H16B C27 1_455 3.4284(173)
H16B H27B 1_455 2.5360(6)
H16B N8 1_565 3.2969(87)
N6 H4A 1_665 3.2990(95)
N6 H7B 2_656 2.8168(132)
N6 H8A 2_656 3.4553(137)
N6 C37 1_565 3.2192(241)
N6 H37A 1_565 3.2912(131)
N6 H37B 1_565 2.6359(131)
N6 H37C 1_565 3.2377(117)
N6 C38 2_656 3.4666(143)
N6 H38B 2_656 2.5644(98)
C23 H16A 2_655 3.3498(119)
C23 H27C 2_755 3.2574(93)
H23 C9 1_655 3.3805(176)
H23 H9A 1_655 3.0879(11)
H23 H9B 1_655 3.1576(8)
H23 C16 1_655 3.3345(182)
H23 H16A 1_655 2.8159(11)
H23 H16A 2_655 3.4367(17)
H23 H16B 1_655 3.3333(14)
H23 H23 2_755 3.1614(23)
H23 C27 2_755 3.3942(142)
H23 H27C 2_755 2.5301(17)
C24 H13A 2_655 3.3401(132)
C25 H13A 2_655 3.1146(106)
C26 H7B 2_656 3.3143(108)
C26 H8A 2_656 3.4493(124)
C26 H13A 2_655 3.4579(114)
C26 H37B 1_565 3.3149(112)
C26 H38B 2_656 3.1904(93)
C27 H16A 1_655 3.4852(155)
C27 H16B 1_655 3.4284(173)
C27 H23 2_755 3.3942(142)
C27 H28B 2_755 3.4277(100)
C27 N8 1_665 3.2133(177)
H27A H7B 2_656 2.9861(20)
H27A H11 1_665 3.272(2)
H27A N8 1_665 3.2496(123)
H27A C36 1_665 3.4754(107)
H27B C16 1_655 3.1369(156)
H27B H16A 1_655 2.8421(13)
H27B H16B 1_655 2.5360(6)
H27B H28B 2_755 3.4044(25)
H27B N8 1_665 2.6557(100)
H27B C36 1_665 3.3399(89)
H27C H9B 2_655 3.3568(16)
H27C H11 1_665 3.2426(11)
H27C H16A 1_655 3.3983(9)
H27C H16A 2_655 3.4690(19)
H27C C23 2_755 3.2574(93)
H27C H23 2_755 2.5301(17)
H27C C28 2_755 3.3909(91)
H27C H28B 2_755 2.7212(16)
H27C H28C 2_755 3.4390(25)
H27C N8 1_665 3.2350(129)
C28 H12A 2_665 3.2577(144)
C28 H27C 2_755 3.3908(91)
C28 H28A 2_665 3.4710(106)
C28 N8 2_665 3.4993(171)
H28A C28 2_665 3.4710(106)
H28A H28A 2_665 3.1917(17)
H28A H28B 2_665 3.3695(13)
H28A H28C 2_665 3.2773(2)
H28B H11 2_665 3.1980(11)
H28B C27 2_755 3.4277(100)
H28B H27B 2_755 3.4044(25)
H28B H27C 2_755 2.7212(16)
H28B H28A 2_665 3.3695(13)
H28B N8 2_665 2.5952(125)
H28B C36 2_665 3.1994(113)
H28C H9A 1_655 3.4903(15)
H28C C11 2_665 3.4860(108)
H28C H11 2_665 2.9888(16)
H28C C12 2_665 3.2010(152)
H28C H12A 2_665 2.3539(6)
H28C H27C 2_755 3.4390(25)
H28C H28A 2_665 3.2773(20)
N8 H12A 2_665 3.4440(86)
N8 H13B 2_665 2.8363(118)
N8 H16B 1_565 3.2969(87)
N8 C27 1_465 3.2133(177)
N8 H27A 1_465 3.2496(123)
N8 H27B 1_465 2.6557(100)
N8 H27C 1_465 3.2350(129)
N8 C28 2_665 3.4993(171)
N8 H28B 2_665 2.5952(125)
C31 H7A 2_566 3.4993(78)
C32 H7A 2_566 3.1088(75)
C33 H7A 2_566 3.3601(84)
C34 H4B 2_566 3.3631(87)
C34 H37C 2_666 3.3037(115)
H34 C3 1_655 3.3769(107)
H34 H3A 1_655 3.173(13)
H34 H3B 1_655 3.0708(17)
H34 C4 1_655 3.3558(129)
H34 H4A 1_655 3.3407(16)
H34 H4B 2_566 3.4591(23)
H34 H4B 1_655 2.8563(10)
H34 H34 2_666 3.1434(20)
H34 C37 2_666 3.4168(155)
H34 H37C 2_666 2.5714(17)
C36 H7A 2_566 3.4378(93)
C36 H12A 2_665 3.4372(87)
C36 H13B 2_665 3.3535(112)
C36 H27A 1_465 3.4754(107)
C36 H27B 1_465 3.3399(89)
C36 H28B 2_665 3.1994(113)
C37 H4A 1_655 3.4778(145)
C37 N6 1_565 3.2192(241)
C37 H34 2_666 3.4168(155)
C37 H38B 2_666 3.4115(198)
H37A H1 1_565 3.3078(20)
H37A H13B 2_665 2.9895(19)
H37A N6 1_565 3.2912(131)
H37B C4 1_655 3.1964(111)
H37B H4A 1_655 2.5907(10)
H37B H4B 1_655 2.9009(16)
H37B N6 1_565 2.6359(131)
H37B C26 1_565 3.3149(112)
H37B H38B 2_666 3.3533(20)
H37C H1 1_565 3.2215(11)
H37C H3A 2_566 3.3274(22)
H37C H4B 1_655 3.4841(14)
H37C N6 1_565 3.2377(117)
H37C C34 2_666 3.3037(115)
H37C H34 2_666 2.5714(17)
H37C C38 2_666 3.3817(149)
H37C H38B 2_666 2.7095(10)
H37C H38C 2_666 3.4048(20)
C38 H8A 2_656 3.2298(99)
C38 N6 2_656 3.4666(143)
C38 H37C 2_666 3.3817(149)
C38 H38A 2_656 3.4414(105)
H38A C38 2_656 3.4414(105)
H38A H38A 2_656 3.1435(18)
H38A H38B 2_656 3.3831(13)
H38A H38C 2_656 3.2297(17)
H38B H1 2_656 3.2303(15)
H38B N6 2_656 2.5644(98)
H38B C26 2_656 3.1904(93)
H38B C37 2_666 3.4115(198)
H38B H37B 2_666 3.3533(20)
H38B H37C 2_666 2.7095(10)
H38B H38A 2_656 3.3831(13)
H38C C1 2_656 3.4677(109)
H38C H1 2_656 2.9742(18)
H38C H3B 1_655 3.4761(15)
H38C C8 2_656 3.1753(115)
H38C H8A 2_656 2.3232(9)
H38C H37C 2_666 3.4048(20)
H38C H38A 2_656 3.2297(17)
C101 H8B 2_556 2.9184(9)
C102 C6 2_566 3.3162(105)
C102 H6 2_566 3.1161(18)
C102 C102 2_566 3.4932(20)
C103 H12B 2_565 2.9110(12)
C104 C14 2_655 3.2997(83)
C104 H14 2_655 3.0797(18)
C104 C104 2_655 3.4854(24)
